data_4300167
loop_
_publ_author_name
'Frank Osterloh'
'Brent M. Segal'
'Catalina Achim'
'R. H. Holm'

_publ_contact_author R.H.Holm
_publ_contact_author_address
;
   R.H.Holm
   Dept. of Chemistry and Chemical Biology 
   Harvard University 
   Cambridge, MA 02138
   USA
;
_publ_contact_author_email holm@chemistry.harvard.edu
_publ_section_title
;
Reduced Mono-, Di-, and Tetracubane-Type Clusters Containing the
[MoFe3S4]2+ Core Stabilized by Tertiary Phosphine Ligation
;
_journal_name_full 'Inorganic Chemistry'
_journal_page_first 980
_journal_page_last 989
_journal_volume 39
_journal_year 2000
_chemical_formula_sum 'C48 H90 Cl8 Fe6 Mo2 O4 P6 S8'
_chemical_formula_weight 1984.08
_chemical_name_common '[(Cl4cat)2Mo2Fe6S8(PEt3)6]'
_space_group_IT_number 2
_symmetry_cell_setting triclinic
_symmetry_space_group_name_Hall '-P 1'
_symmetry_space_group_name_H-M 'P -1'
_atom_sites_solution_hydrogens geom
_atom_sites_solution_primary direct
_atom_sites_solution_secondary difmap
_audit_creation_method SHELXL-97
_cell_angle_alpha 76.04(3)
_cell_angle_beta 86.02(3)
_cell_angle_gamma 62.57(3)
_cell_formula_units_Z 2
_cell_length_a 13.549(3)
_cell_length_b 14.114(3)
_cell_length_c 23.654(5)
_cell_measurement_reflns_used 99
_cell_measurement_temperature 213(2)
_cell_measurement_theta_max 20.47
_cell_measurement_theta_min 0.00
_cell_volume 3891.7(19)
_computing_cell_refinement 'SMART (Bruker, V4.050, 1995)'
_computing_data_collection 'ASTRO (Bruker, V4.050, 1995)'
_computing_data_reduction 'SAINT (Bruker, V5.A06, 1997)'
_computing_molecular_graphics 'SHELXTL (Bruker, 1998, ver 5.10)'
_computing_publication_material 'CIFTAB (Sheldrick, 1993)'
_computing_structure_refinement 'SHELXL-97 (Sheldrick, 1997)'
_computing_structure_solution 'SHELXS-97 (Sheldrick, 1990)'
_diffrn_ambient_temperature 213(2)
_diffrn_measured_fraction_theta_full 0.879
_diffrn_measured_fraction_theta_max 0.879
_diffrn_measurement_method '\w, 0.3 deg'
_diffrn_radiation_monochromator graphite
_diffrn_radiation_source 'fine-focus sealed tube'
_diffrn_radiation_type MoK\a
_diffrn_radiation_wavelength 0.71073
_diffrn_reflns_av_R_equivalents 0.0454
_diffrn_reflns_av_sigmaI/netI 0.0659
_diffrn_reflns_limit_h_max 13
_diffrn_reflns_limit_h_min -16
_diffrn_reflns_limit_k_max 17
_diffrn_reflns_limit_k_min -13
_diffrn_reflns_limit_l_max 29
_diffrn_reflns_limit_l_min -29
_diffrn_reflns_number 21435
_diffrn_reflns_theta_full 26.56
_diffrn_reflns_theta_max 26.56
_diffrn_reflns_theta_min 0.89
_diffrn_standards_decay_% <1
_diffrn_standards_interval_count 0
_diffrn_standards_number 0
_exptl_absorpt_coefficient_mu 2.046
_exptl_absorpt_correction_T_max 0.9711
_exptl_absorpt_correction_T_min 0.6601
_exptl_absorpt_correction_type empirical
_exptl_crystal_colour black
_exptl_crystal_density_diffrn 1.693
_exptl_crystal_density_method 'not measured'
_exptl_crystal_description 'trapezoidal plate'
_exptl_crystal_F_000 2008
_exptl_crystal_size_max 0.2
_exptl_crystal_size_mid 0.2
_exptl_crystal_size_min 0.1
_refine_diff_density_max 1.243
_refine_diff_density_min -1.572
_refine_diff_density_rms 0.157
_refine_ls_extinction_method none
_refine_ls_goodness_of_fit_ref 1.086
_refine_ls_hydrogen_treatment mixed
_refine_ls_matrix_type full
_refine_ls_number_parameters 739
_refine_ls_number_reflns 14256
_refine_ls_number_restraints 0
_refine_ls_restrained_S_all 1.086
_refine_ls_R_factor_all 0.0937
_refine_ls_R_factor_gt 0.0579
_refine_ls_shift/su_max 0.053
_refine_ls_shift/su_mean 0.003
_refine_ls_structure_factor_coef Fsqd
_refine_ls_weighting_details 'calc w=1/[\s^2^(Fo^2^)+(0.1000P)^2^+0.0000P] where P=(Fo^2^+2Fc^2^)/3'
_refine_ls_weighting_scheme calc
_refine_ls_wR_factor_gt 0.1464
_refine_ls_wR_factor_ref 0.1732
_reflns_number_gt 9855
_reflns_number_total 14256
_reflns_threshold_expression >2sigma(I)
_cod_original_cell_volume 3892(1)
_cod_database_code 4300167

loop_
_symmetry_equiv_pos_as_xyz
'x, y, z'
'-x, -y, -z'

loop_
_atom_site_label
_atom_site_type_symbol
_atom_site_fract_x
_atom_site_fract_y
_atom_site_fract_z
_atom_site_U_iso_or_equiv
_atom_site_adp_type
_atom_site_occupancy
_atom_site_symmetry_multiplicity
_atom_site_calc_flag
_atom_site_refinement_flags
_atom_site_disorder_assembly
_atom_site_disorder_group
Mo1 Mo 0.11914(4) 0.69811(4) 0.41369(2) 0.02510(14) Uani 1 1 d . . .
Fe1 Fe 0.01038(7) 0.58585(7) 0.46806(4) 0.0278(2) Uani 1 1 d . . .
Fe2 Fe 0.18974(8) 0.56223(7) 0.51913(4) 0.0298(2) Uani 1 1 d . . .
Fe3 Fe 0.20789(8) 0.48136(7) 0.42874(4) 0.0306(2) Uani 1 1 d . . .
S1 S 0.30744(14) 0.56051(13) 0.44733(8) 0.0327(4) Uani 1 1 d . . .
S2 S 0.05315(15) 0.59891(13) 0.37377(7) 0.0321(4) Uani 1 1 d . . .
S3 S 0.02687(14) 0.71373(13) 0.50279(7) 0.0320(4) Uani 1 1 d . . .
S4 S 0.15391(13) 0.41680(13) 0.51911(8) 0.0316(4) Uani 1 1 d . . .
P1 P -0.06261(16) 0.87082(14) 0.36770(8) 0.0368(4) Uani 1 1 d . . .
P2 P 0.28357(19) 0.5292(2) 0.60712(9) 0.0525(6) Uani 1 1 d . . .
P3 P 0.30305(17) 0.32564(15) 0.38992(9) 0.0429(5) Uani 1 1 d . . .
Cl1 Cl 0.25816(18) 0.96328(16) 0.43774(9) 0.0506(5) Uani 1 1 d . . .
Cl2 Cl 0.42839(16) 0.97891(15) 0.34274(9) 0.0469(5) Uani 1 1 d . . .
Cl3 Cl 0.46617(16) 0.86255(16) 0.24069(9) 0.0497(5) Uani 1 1 d . . .
Cl4 Cl 0.33096(17) 0.73436(16) 0.23318(8) 0.0457(5) Uani 1 1 d . . .
O1 O 0.1652(4) 0.8169(3) 0.42197(19) 0.0320(10) Uani 1 1 d . . .
O2 O 0.1843(4) 0.7327(3) 0.33313(19) 0.0325(10) Uani 1 1 d . . .
C1 C 0.2293(5) 0.8355(5) 0.3802(3) 0.0275(14) Uani 1 1 d . . .
C2 C 0.2807(6) 0.9010(5) 0.3803(3) 0.0321(15) Uani 1 1 d . . .
C3 C 0.3552(6) 0.9093(5) 0.3377(3) 0.0329(15) Uani 1 1 d . . .
C4 C 0.3699(5) 0.8583(5) 0.2926(3) 0.0338(16) Uani 1 1 d . . .
C5 C 0.3132(5) 0.7990(5) 0.2899(3) 0.0316(15) Uani 1 1 d . . .
C6 C 0.2409(5) 0.7875(5) 0.3331(3) 0.0266(14) Uani 1 1 d . . .
C7 C -0.0803(10) 0.8985(8) 0.2864(4) 0.084(4) Uani 1 1 d . . .
H7A H -0.1392 0.9739 0.2730 0.101 Uiso 1 1 calc R . .
H7B H -0.0113 0.8969 0.2699 0.101 Uiso 1 1 calc R . .
C8 C -0.1049(15) 0.8330(10) 0.2613(5) 0.171(9) Uani 1 1 d . . .
H8A H -0.1098 0.8588 0.2192 0.256 Uiso 1 1 calc R . .
H8B H -0.1755 0.8363 0.2746 0.256 Uiso 1 1 calc R . .
H8C H -0.0467 0.7578 0.2724 0.256 Uiso 1 1 calc R . .
C9 C -0.1927(7) 0.8765(7) 0.3967(5) 0.073(3) Uani 1 1 d . . .
H9A H -0.2022 0.8175 0.3869 0.088 Uiso 1 1 calc R . .
H9B H -0.1856 0.8609 0.4393 0.088 Uiso 1 1 calc R . .
C10 C -0.2974(8) 0.9831(8) 0.3761(6) 0.102(4) Uani 1 1 d . . .
H10D H -0.3609 0.9765 0.3944 0.153 Uiso 1 1 calc R . .
H10E H -0.3075 0.9989 0.3341 0.153 Uiso 1 1 calc R . .
H10F H -0.2908 1.0423 0.3866 0.153 Uiso 1 1 calc R . .
C11 C -0.0672(7) 0.9989(6) 0.3725(4) 0.054(2) Uani 1 1 d . . .
H11C H -0.0022 1.0037 0.3539 0.065 Uiso 1 1 calc R . .
H11D H -0.1338 1.0600 0.3504 0.065 Uiso 1 1 calc R . .
C12 C -0.0689(8) 1.0122(7) 0.4343(4) 0.070(3) Uani 1 1 d . . .
H12D H -0.0715 1.0823 0.4335 0.105 Uiso 1 1 calc R . .
H12E H -0.0022 0.9533 0.4562 0.105 Uiso 1 1 calc R . .
H12F H -0.1340 1.0094 0.4527 0.105 Uiso 1 1 calc R . .
C13 C 0.2198(12) 0.4931(13) 0.6740(5) 0.115(5) Uani 1 1 d . . .
H13A H 0.2577 0.4962 0.7068 0.138 Uiso 1 1 calc R . .
H13B H 0.1421 0.5495 0.6720 0.138 Uiso 1 1 calc R . .
C14 C 0.2209(18) 0.3934(18) 0.6862(8) 0.205(11) Uani 1 1 d . . .
H14A H 0.1838 0.3841 0.7222 0.307 Uiso 1 1 calc R . .
H14B H 0.2973 0.3359 0.6905 0.307 Uiso 1 1 calc R . .
H14C H 0.1824 0.3890 0.6546 0.307 Uiso 1 1 calc R . .
C15 C 0.2824(10) 0.6580(10) 0.6177(6) 0.098(4) Uani 1 1 d . . .
H15A H 0.2070 0.7081 0.6264 0.118 Uiso 1 1 calc R . .
H15B H 0.3322 0.6389 0.6512 0.118 Uiso 1 1 calc R . .
C16 C 0.3176(9) 0.7139(8) 0.5660(5) 0.084(3) Uani 1 1 d . . .
H16A H 0.3163 0.7792 0.5733 0.127 Uiso 1 1 calc R . .
H16B H 0.2673 0.7346 0.5330 0.127 Uiso 1 1 calc R . .
H16C H 0.3926 0.6649 0.5576 0.127 Uiso 1 1 calc R . .
C17 C 0.4282(9) 0.4341(9) 0.6101(5) 0.094(4) Uani 1 1 d . . .
H17A H 0.4688 0.4736 0.5899 0.113 Uiso 1 1 calc R . .
H17B H 0.4557 0.4051 0.6510 0.113 Uiso 1 1 calc R . .
C18 C 0.4536(10) 0.3397(8) 0.5836(6) 0.103(4) Uani 1 1 d . . .
H18A H 0.5332 0.2916 0.5871 0.155 Uiso 1 1 calc R . .
H18B H 0.4292 0.3672 0.5427 0.155 Uiso 1 1 calc R . .
H18C H 0.4150 0.2990 0.6037 0.155 Uiso 1 1 calc R . .
C19 C 0.4287(9) 0.2173(9) 0.4291(6) 0.098(4) Uani 1 1 d . . .
H19A H 0.4628 0.1612 0.4064 0.118 Uiso 1 1 calc R . .
H19B H 0.4804 0.2477 0.4304 0.118 Uiso 1 1 calc R . .
C20 C 0.4190(10) 0.1624(9) 0.4891(5) 0.102(4) Uani 1 1 d . . .
H20A H 0.4921 0.1058 0.5053 0.152 Uiso 1 1 calc R . .
H20B H 0.3703 0.1293 0.4887 0.152 Uiso 1 1 calc R . .
H20C H 0.3882 0.2159 0.5128 0.152 Uiso 1 1 calc R . .
C21 C 0.2204(9) 0.2548(8) 0.3851(6) 0.093(4) Uani 1 1 d . . .
H21A H 0.2641 0.1950 0.3658 0.112 Uiso 1 1 calc R . .
H21B H 0.2097 0.2211 0.4249 0.112 Uiso 1 1 calc R . .
C22 C 0.1109(10) 0.3212(10) 0.3545(5) 0.090(4) Uani 1 1 d . . .
H22A H 0.0754 0.2750 0.3547 0.136 Uiso 1 1 calc R . .
H22B H 0.1196 0.3534 0.3145 0.136 Uiso 1 1 calc R . .
H22C H 0.0650 0.3792 0.3739 0.136 Uiso 1 1 calc R . .
C23 C 0.3430(10) 0.3611(9) 0.3173(4) 0.082(3) Uani 1 1 d . . .
H23A H 0.3935 0.2936 0.3053 0.098 Uiso 1 1 calc R . .
H23B H 0.2766 0.3995 0.2908 0.098 Uiso 1 1 calc R . .
C24 C 0.4012(8) 0.4352(8) 0.3115(4) 0.072(3) Uani 1 1 d . . .
H24A H 0.4210 0.4519 0.2714 0.108 Uiso 1 1 calc R . .
H24B H 0.4680 0.3970 0.3369 0.108 Uiso 1 1 calc R . .
H24C H 0.3511 0.5029 0.3225 0.108 Uiso 1 1 calc R . .
Mo1A Mo 0.89401(5) 1.29322(4) 0.08653(2) 0.02690(15) Uani 1 1 d . . .
Fe1A Fe 0.98982(8) 1.41992(7) 0.03733(4) 0.0295(2) Uani 1 1 d . . .
Fe2A Fe 0.77081(8) 1.50909(8) 0.04399(4) 0.0327(2) Uani 1 1 d . . .
Fe3A Fe 0.86997(9) 1.38111(8) -0.02741(4) 0.0345(2) Uani 1 1 d . . .
S1A S 0.72386(15) 1.38696(15) 0.02478(8) 0.0372(4) Uani 1 1 d . . .
S2A S 1.03366(14) 1.25706(14) 0.01737(7) 0.0339(4) Uani 1 1 d . . .
S3A S 0.89419(15) 1.43968(13) 0.11884(7) 0.0319(4) Uani 1 1 d . . .
S4A S 0.85892(14) 1.55367(14) -0.03794(7) 0.0344(4) Uani 1 1 d . . .
P1A P 1.05838(15) 1.17220(14) 0.16325(7) 0.0319(4) Uani 1 1 d . . .
P2A P 0.6084(2) 1.6622(2) 0.05925(12) 0.0626(6) Uani 1 1 d . . .
P3A P 0.8666(2) 1.35837(19) -0.12228(9) 0.0534(6) Uani 1 1 d . . .
Cl1A Cl 0.63665(19) 1.25915(18) 0.24611(9) 0.0558(5) Uani 1 1 d . . .
Cl2A Cl 0.5440(2) 1.0978(2) 0.23188(11) 0.0700(7) Uani 1 1 d . . .
Cl3A Cl 0.6403(2) 0.9604(2) 0.13872(13) 0.0786(8) Uani 1 1 d . . .
Cl4A Cl 0.8243(2) 0.98786(17) 0.05708(10) 0.0613(6) Uani 1 1 d . . .
O1A O 0.7998(4) 1.2713(4) 0.15750(19) 0.0342(11) Uani 1 1 d . . .
O2A O 0.8926(4) 1.1455(3) 0.0854(2) 0.0353(11) Uani 1 1 d . . .
C1A C 0.7649(5) 1.1984(5) 0.1577(3) 0.0317(15) Uani 1 1 d . . .
C2A C 0.6859(6) 1.1828(6) 0.1941(3) 0.0366(16) Uani 1 1 d . . .
C3A C 0.6476(6) 1.1093(6) 0.1883(4) 0.0449(19) Uani 1 1 d . . .
C4A C 0.6905(6) 1.0487(6) 0.1468(4) 0.0449(19) Uani 1 1 d . . .
C5A C 0.7722(6) 1.0601(6) 0.1111(3) 0.0392(17) Uani 1 1 d . . .
C6A C 0.8114(6) 1.1335(5) 0.1169(3) 0.0338(15) Uani 1 1 d . . .
C7A C 1.1489(7) 1.0311(6) 0.1561(4) 0.050(2) Uani 1 1 d . . .
H7AA H 1.1857 0.9869 0.1943 0.060 Uiso 1 1 calc R . .
H7AB H 1.1013 1.0014 0.1464 0.060 Uiso 1 1 calc R . .
C8A C 1.2372(8) 1.0147(7) 0.1121(4) 0.068(3) Uani 1 1 d . . .
H8AA H 1.2788 0.9372 0.1127 0.102 Uiso 1 1 calc R . .
H8AB H 1.2873 1.0409 0.1217 0.102 Uiso 1 1 calc R . .
H8AC H 1.2025 1.0555 0.0735 0.102 Uiso 1 1 calc R . .
C9A C 1.0116(7) 1.1444(7) 0.2374(3) 0.0473(19) Uani 1 1 d . . .
H9AA H 0.9643 1.1088 0.2375 0.057 Uiso 1 1 calc R . .
H9AB H 1.0769 1.0928 0.2636 0.057 Uiso 1 1 calc R . .
C10A C 0.9471(8) 1.2469(7) 0.2612(3) 0.060(2) Uani 1 1 d . . .
H10A H 0.9251 1.2262 0.3003 0.090 Uiso 1 1 calc R . .
H10B H 0.8812 1.2978 0.2361 0.090 Uiso 1 1 calc R . .
H10C H 0.9939 1.2817 0.2623 0.090 Uiso 1 1 calc R . .
C11A C 1.1534(7) 1.2288(6) 0.1699(3) 0.0472(19) Uani 1 1 d . . .
H11A H 1.1901 1.2345 0.1329 0.057 Uiso 1 1 calc R . .
H11B H 1.1090 1.3035 0.1753 0.057 Uiso 1 1 calc R . .
C12A C 1.2428(7) 1.1651(7) 0.2188(4) 0.059(2) Uani 1 1 d . . .
H12A H 1.2881 1.2021 0.2181 0.088 Uiso 1 1 calc R . .
H12B H 1.2893 1.0915 0.2135 0.088 Uiso 1 1 calc R . .
H12C H 1.2080 1.1610 0.2559 0.088 Uiso 1 1 calc R . .
C13A C 0.6280(14) 1.7863(10) 0.0530(10) 0.192(11) Uani 1 1 d . . .
H13C H 0.5723 1.8292 0.0776 0.230 Uiso 1 1 calc R . .
H13D H 0.7005 1.7595 0.0727 0.230 Uiso 1 1 calc R . .
C14A C 0.625(3) 1.852(2) 0.0094(10) 0.284(19) Uani 1 1 d . . .
H14D H 0.6381 1.9084 0.0194 0.425 Uiso 1 1 calc R . .
H14E H 0.5533 1.8855 -0.0109 0.425 Uiso 1 1 calc R . .
H14F H 0.6831 1.8153 -0.0157 0.425 Uiso 1 1 calc R . .
C15A C 0.4869(9) 1.7027(9) 0.0146(6) 0.094(4) Uani 1 1 d . . .
H15C H 0.4592 1.6483 0.0274 0.113 Uiso 1 1 calc R . .
H15D H 0.4286 1.7734 0.0203 0.113 Uiso 1 1 calc R . .
C16A C 0.5082(11) 1.7130(12) -0.0472(6) 0.130(6) Uani 1 1 d . . .
H16D H 0.4401 1.7348 -0.0691 0.195 Uiso 1 1 calc R . .
H16E H 0.5648 1.6429 -0.0533 0.195 Uiso 1 1 calc R . .
H16F H 0.5340 1.7680 -0.0605 0.195 Uiso 1 1 calc R . .
C17A C 0.5576(15) 1.6306(17) 0.1325(7) 0.220(13) Uani 1 1 d . . .
H17C H 0.5709 1.6746 0.1544 0.264 Uiso 1 1 calc R . .
H17D H 0.4766 1.6636 0.1265 0.264 Uiso 1 1 calc R . .
C18A C 0.5832(17) 1.5438(14) 0.1660(10) 0.267(18) Uani 1 1 d . . .
H18D H 0.5420 1.5549 0.2011 0.401 Uiso 1 1 calc R . .
H18E H 0.6624 1.5082 0.1760 0.401 Uiso 1 1 calc R . .
H18F H 0.5658 1.4978 0.1482 0.401 Uiso 1 1 calc R . .
C19A C 0.7314(10) 1.4396(9) -0.1584(5) 0.096(4) Uani 1 1 d . . .
H19C H 0.7373 1.4331 -0.1989 0.115 Uiso 1 1 calc R . .
H19D H 0.6822 1.4089 -0.1397 0.115 Uiso 1 1 calc R . .
C20A C 0.6777(11) 1.5602(10) -0.1582(5) 0.127(6) Uani 1 1 d . . .
H20D H 0.6051 1.5975 -0.1784 0.190 Uiso 1 1 calc R . .
H20E H 0.7243 1.5924 -0.1778 0.190 Uiso 1 1 calc R . .
H20F H 0.6694 1.5681 -0.1183 0.190 Uiso 1 1 calc R . .
C21A C 0.9052(9) 1.2172(7) -0.1241(4) 0.065(3) Uani 1 1 d . . .
H21C H 0.8742 1.2173 -0.1604 0.079 Uiso 1 1 calc R . .
H21D H 0.9864 1.1762 -0.1242 0.079 Uiso 1 1 calc R . .
C22A C 0.8637(10) 1.1592(9) -0.0724(5) 0.089(4) Uani 1 1 d . . .
H22D H 0.8864 1.0846 -0.0753 0.133 Uiso 1 1 calc R . .
H22E H 0.7831 1.1984 -0.0726 0.133 Uiso 1 1 calc R . .
H22F H 0.8952 1.1576 -0.0364 0.133 Uiso 1 1 calc R . .
C23A C 0.9604(11) 1.3971(9) -0.1730(4) 0.081(3) Uani 1 1 d . . .
H23C H 0.9535 1.3838 -0.2110 0.097 Uiso 1 1 calc R . .
H23D H 0.9360 1.4759 -0.1785 0.097 Uiso 1 1 calc R . .
C24A C 1.0805(11) 1.3348(10) -0.1518(5) 0.097(4) Uani 1 1 d . . .
H24D H 1.1248 1.3586 -0.1800 0.145 Uiso 1 1 calc R . .
H24E H 1.1058 1.2568 -0.1471 0.145 Uiso 1 1 calc R . .
H24F H 1.0883 1.3489 -0.1146 0.145 Uiso 1 1 calc R . .

loop_
_atom_site_aniso_label
_atom_site_aniso_U_11
_atom_site_aniso_U_22
_atom_site_aniso_U_33
_atom_site_aniso_U_23
_atom_site_aniso_U_13
_atom_site_aniso_U_12
Mo1 0.0266(3) 0.0214(3) 0.0318(3) -0.0040(2) 0.0043(2) -0.0162(2)
Fe1 0.0246(5) 0.0218(4) 0.0384(5) -0.0004(4) 0.0017(4) -0.0150(4)
Fe2 0.0299(5) 0.0282(5) 0.0344(5) -0.0029(4) 0.0006(4) -0.0179(4)
Fe3 0.0316(5) 0.0229(4) 0.0401(5) -0.0075(4) 0.0042(4) -0.0151(4)
S1 0.0275(8) 0.0308(8) 0.0434(10) -0.0080(7) 0.0038(7) -0.0170(7)
S2 0.0378(9) 0.0281(8) 0.0372(9) -0.0054(7) -0.0004(8) -0.0216(7)
S3 0.0328(9) 0.0273(8) 0.0391(9) -0.0093(7) 0.0083(7) -0.0166(7)
S4 0.0276(8) 0.0240(8) 0.0429(9) 0.0020(7) 0.0002(7) -0.0162(7)
P1 0.0392(10) 0.0252(8) 0.0426(10) -0.0008(8) -0.0009(9) -0.0150(8)
P2 0.0485(13) 0.0748(15) 0.0402(11) -0.0017(11) -0.0054(10) -0.0378(12)
P3 0.0433(11) 0.0321(9) 0.0578(12) -0.0195(9) 0.0095(10) -0.0177(9)
Cl1 0.0716(14) 0.0500(11) 0.0571(12) -0.0245(9) 0.0203(10) -0.0470(11)
Cl2 0.0515(11) 0.0481(10) 0.0584(12) -0.0050(9) 0.0053(9) -0.0412(10)
Cl3 0.0476(11) 0.0538(11) 0.0530(11) -0.0071(9) 0.0202(9) -0.0327(10)
Cl4 0.0595(12) 0.0506(10) 0.0409(10) -0.0187(9) 0.0186(9) -0.0353(10)
O1 0.036(3) 0.030(2) 0.040(3) -0.013(2) 0.013(2) -0.023(2)
O2 0.041(3) 0.033(2) 0.032(2) -0.004(2) 0.002(2) -0.025(2)
C1 0.019(3) 0.021(3) 0.042(4) -0.008(3) 0.005(3) -0.010(3)
C2 0.036(4) 0.024(3) 0.045(4) -0.008(3) 0.005(3) -0.021(3)
C3 0.032(4) 0.022(3) 0.045(4) 0.005(3) -0.002(3) -0.019(3)
C4 0.031(4) 0.028(3) 0.042(4) 0.003(3) 0.009(3) -0.020(3)
C5 0.032(4) 0.024(3) 0.038(4) -0.010(3) 0.010(3) -0.012(3)
C6 0.024(3) 0.019(3) 0.035(3) 0.003(3) 0.001(3) -0.013(3)
C7 0.112(9) 0.054(6) 0.048(5) 0.001(5) -0.034(6) -0.007(6)
C8 0.29(2) 0.079(9) 0.069(8) -0.014(7) -0.075(11) -0.009(12)
C9 0.040(5) 0.052(5) 0.106(8) 0.020(5) -0.006(5) -0.020(4)
C10 0.044(6) 0.070(7) 0.144(11) 0.028(7) -0.010(6) -0.010(5)
C11 0.054(5) 0.029(4) 0.076(6) -0.006(4) -0.010(4) -0.017(4)
C12 0.060(6) 0.047(5) 0.095(7) -0.036(5) -0.001(5) -0.009(4)
C13 0.123(12) 0.164(15) 0.062(7) 0.004(8) 0.000(7) -0.084(11)
C14 0.22(2) 0.30(3) 0.141(17) 0.034(18) -0.011(15) -0.19(2)
C15 0.081(8) 0.121(10) 0.119(10) -0.084(9) 0.008(7) -0.042(8)
C16 0.082(8) 0.066(7) 0.121(10) -0.023(7) -0.002(7) -0.045(6)
C17 0.076(8) 0.086(8) 0.111(10) 0.016(7) -0.027(7) -0.044(7)
C18 0.093(9) 0.047(6) 0.129(10) 0.015(6) -0.053(8) -0.007(6)
C19 0.056(7) 0.068(7) 0.160(13) -0.040(8) -0.007(7) -0.011(6)
C20 0.083(8) 0.056(7) 0.116(10) -0.006(7) 0.002(7) 0.002(6)
C21 0.077(8) 0.062(6) 0.164(12) -0.063(7) 0.008(8) -0.033(6)
C22 0.093(9) 0.106(9) 0.122(10) -0.055(8) 0.009(7) -0.074(8)
C23 0.095(8) 0.087(7) 0.083(7) -0.046(6) 0.016(6) -0.047(7)
C24 0.070(6) 0.083(7) 0.057(6) -0.021(5) 0.019(5) -0.031(6)
Mo1A 0.0327(3) 0.0276(3) 0.0287(3) -0.0058(2) 0.0047(2) -0.0215(3)
Fe1A 0.0333(5) 0.0316(5) 0.0304(5) -0.0013(4) 0.0009(4) -0.0232(4)
Fe2A 0.0332(5) 0.0309(5) 0.0376(5) -0.0042(4) 0.0026(4) -0.0196(4)
Fe3A 0.0410(6) 0.0405(6) 0.0303(5) -0.0055(4) -0.0002(4) -0.0267(5)
S1A 0.0370(10) 0.0402(9) 0.0412(10) -0.0063(8) -0.0011(8) -0.0246(8)
S2A 0.0360(9) 0.0373(9) 0.0346(9) -0.0105(8) 0.0071(8) -0.0217(8)
S3A 0.0406(10) 0.0287(8) 0.0335(9) -0.0066(7) 0.0033(7) -0.0224(8)
S4A 0.0355(9) 0.0385(9) 0.0332(9) 0.0042(7) -0.0043(7) -0.0255(8)
P1A 0.0396(10) 0.0302(8) 0.0310(9) -0.0035(7) 0.0025(8) -0.0221(8)
P2A 0.0520(14) 0.0493(13) 0.0746(16) -0.0153(12) 0.0037(12) -0.0132(11)
P3A 0.0719(16) 0.0559(13) 0.0367(11) -0.0119(10) -0.0029(11) -0.0317(12)
Cl1A 0.0626(13) 0.0690(13) 0.0506(11) -0.0174(10) 0.0235(10) -0.0435(12)
Cl2A 0.0657(15) 0.0940(18) 0.0754(15) -0.0086(13) 0.0206(12) -0.0651(14)
Cl3A 0.099(2) 0.0818(16) 0.1010(19) -0.0220(15) 0.0130(16) -0.0803(17)
Cl4A 0.0813(16) 0.0494(11) 0.0763(15) -0.0286(11) 0.0132(12) -0.0438(12)
O1A 0.042(3) 0.040(3) 0.033(2) -0.011(2) 0.015(2) -0.029(2)
O2A 0.040(3) 0.031(2) 0.045(3) -0.013(2) 0.011(2) -0.024(2)
C1A 0.029(3) 0.034(3) 0.036(4) -0.001(3) -0.002(3) -0.021(3)
C2A 0.035(4) 0.035(4) 0.040(4) 0.001(3) 0.003(3) -0.022(3)
C3A 0.031(4) 0.042(4) 0.058(5) 0.013(4) -0.004(4) -0.024(3)
C4A 0.045(4) 0.038(4) 0.064(5) 0.004(4) -0.010(4) -0.035(4)
C5A 0.041(4) 0.033(4) 0.053(4) -0.009(3) 0.000(4) -0.025(3)
C6A 0.034(4) 0.029(3) 0.037(4) 0.005(3) -0.009(3) -0.018(3)
C7A 0.058(5) 0.025(3) 0.061(5) -0.003(3) -0.010(4) -0.017(4)
C8A 0.061(6) 0.059(6) 0.067(6) -0.022(5) 0.002(5) -0.012(5)
C9A 0.056(5) 0.058(5) 0.030(4) 0.002(4) 0.003(4) -0.034(4)
C10A 0.083(7) 0.077(6) 0.041(4) -0.023(4) 0.013(4) -0.050(6)
C11A 0.053(5) 0.040(4) 0.051(5) 0.005(4) -0.013(4) -0.029(4)
C12A 0.063(6) 0.057(5) 0.070(6) -0.008(4) -0.015(5) -0.039(5)
C13A 0.133(14) 0.062(8) 0.35(3) -0.109(13) -0.128(17) 0.031(8)
C14A 0.51(5) 0.27(3) 0.20(2) 0.06(2) -0.08(3) -0.33(4)
C15A 0.053(6) 0.076(8) 0.142(12) -0.030(8) -0.001(7) -0.018(6)
C16A 0.085(10) 0.124(12) 0.134(13) -0.015(10) -0.040(9) -0.010(9)
C17A 0.134(15) 0.22(2) 0.118(14) -0.032(14) 0.060(12) 0.062(15)
C18A 0.18(2) 0.120(15) 0.27(3) 0.073(16) 0.14(2) 0.046(13)
C19A 0.102(9) 0.082(8) 0.079(7) -0.027(6) -0.050(7) -0.011(7)
C20A 0.131(11) 0.094(9) 0.100(9) -0.033(7) -0.077(9) 0.010(8)
C21A 0.088(7) 0.065(6) 0.063(6) -0.028(5) -0.003(5) -0.045(6)
C22A 0.124(10) 0.097(8) 0.094(8) -0.053(7) 0.044(7) -0.081(8)
C23A 0.135(11) 0.075(7) 0.041(5) -0.013(5) 0.030(6) -0.058(7)
C24A 0.125(11) 0.104(9) 0.105(9) -0.049(8) 0.060(8) -0.085(9)

loop_
_atom_type_symbol
_atom_type_description
_atom_type_scat_dispersion_real
_atom_type_scat_dispersion_imag
_atom_type_scat_source
C C 0.0033 0.0016 'International Tables Vol C Tables 4.2.6.8 and 6.1.1.4'
H H 0.0000 0.0000 'International Tables Vol C Tables 4.2.6.8 and 6.1.1.4'
P P 0.1023 0.0942 'International Tables Vol C Tables 4.2.6.8 and 6.1.1.4'
S S 0.1246 0.1234 'International Tables Vol C Tables 4.2.6.8 and 6.1.1.4'
Cl Cl 0.1484 0.1585 'International Tables Vol C Tables 4.2.6.8 and 6.1.1.4'
Fe Fe 0.3463 0.8444 'International Tables Vol C Tables 4.2.6.8 and 6.1.1.4'
Mo Mo -1.6832 0.6857 'International Tables Vol C Tables 4.2.6.8 and 6.1.1.4'
O O 0.0106 0.0060 'International Tables Vol C Tables 4.2.6.8 and 6.1.1.4'

loop_
_geom_angle_atom_site_label_1
_geom_angle_atom_site_label_2
_geom_angle_atom_site_label_3
_geom_angle
_geom_angle_site_symmetry_1
_geom_angle_site_symmetry_3
_geom_angle_publ_flag
O2 Mo1 O1 76.77(17) . . ?
O2 Mo1 S2 88.28(13) . . ?
O1 Mo1 S2 161.72(13) . . ?
O2 Mo1 S3 163.42(13) . . ?
O1 Mo1 S3 89.56(12) . . ?
S2 Mo1 S3 103.15(6) . . ?
O2 Mo1 S1 86.94(14) . . ?
O1 Mo1 S1 87.70(13) . . ?
S2 Mo1 S1 102.13(7) . . ?
S3 Mo1 S1 102.04(7) . . ?
O2 Mo1 P1 84.33(14) . . ?
O1 Mo1 P1 82.28(14) . . ?
S2 Mo1 P1 85.87(7) . . ?
S3 Mo1 P1 84.57(7) . . ?
S1 Mo1 P1 167.99(6) . . ?
O2 Mo1 Fe3 97.99(13) . . ?
O1 Mo1 Fe3 139.44(13) . . ?
S2 Mo1 Fe3 52.34(5) . . ?
S3 Mo1 Fe3 98.50(6) . . ?
S1 Mo1 Fe3 51.74(5) . . ?
P1 Mo1 Fe3 137.85(6) . . ?
O2 Mo1 Fe2 138.88(13) . . ?
O1 Mo1 Fe2 99.29(13) . . ?
S2 Mo1 Fe2 98.90(5) . . ?
S3 Mo1 Fe2 51.94(5) . . ?
S1 Mo1 Fe2 51.94(6) . . ?
P1 Mo1 Fe2 136.31(6) . . ?
Fe3 Mo1 Fe2 58.45(4) . . ?
O2 Mo1 Fe1 140.67(12) . . ?
O1 Mo1 Fe1 142.00(12) . . ?
S2 Mo1 Fe1 52.44(5) . . ?
S3 Mo1 Fe1 52.44(5) . . ?
S1 Mo1 Fe1 98.49(5) . . ?
P1 Mo1 Fe1 93.49(6) . . ?
Fe3 Mo1 Fe1 58.71(4) . . ?
Fe2 Mo1 Fe1 58.84(4) . . ?
S4 Fe1 S2 110.68(8) 2_566 . ?
S4 Fe1 S3 115.36(8) 2_566 . ?
S2 Fe1 S3 110.83(7) . . ?
S4 Fe1 S4 109.75(6) 2_566 . ?
S2 Fe1 S4 105.17(8) . . ?
S3 Fe1 S4 104.38(7) . . ?
S4 Fe1 Fe3 141.73(6) 2_566 . ?
S2 Fe1 Fe3 53.79(6) . . ?
S3 Fe1 Fe3 102.82(6) . . ?
S4 Fe1 Fe3 55.19(6) . . ?
S4 Fe1 Fe2 146.07(7) 2_566 . ?
S2 Fe1 Fe2 102.91(6) . . ?
S3 Fe1 Fe2 53.51(6) . . ?
S4 Fe1 Fe2 54.89(5) . . ?
Fe3 Fe1 Fe2 59.37(4) . . ?
S4 Fe1 Fe1 57.05(6) 2_566 2_566 ?
S2 Fe1 Fe1 122.13(7) . 2_566 ?
S3 Fe1 Fe1 125.69(7) . 2_566 ?
S4 Fe1 Fe1 52.70(5) . 2_566 ?
Fe3 Fe1 Fe1 98.89(6) . 2_566 ?
Fe2 Fe1 Fe1 100.86(6) . 2_566 ?
S4 Fe1 Mo1 146.36(6) 2_566 . ?
S2 Fe1 Mo1 56.16(5) . . ?
S3 Fe1 Mo1 56.65(5) . . ?
S4 Fe1 Mo1 103.78(6) . . ?
Fe3 Fe1 Mo1 60.06(4) . . ?
Fe2 Fe1 Mo1 60.25(4) . . ?
Fe1 Fe1 Mo1 156.35(6) 2_566 . ?
S3 Fe2 S1 113.28(8) . . ?
S3 Fe2 S4 106.95(7) . . ?
S1 Fe2 S4 104.79(7) . . ?
S3 Fe2 P2 113.86(9) . . ?
S1 Fe2 P2 107.59(8) . . ?
S4 Fe2 P2 109.97(9) . . ?
S3 Fe2 Fe3 104.27(7) . . ?
S1 Fe2 Fe3 54.13(5) . . ?
S4 Fe2 Fe3 55.94(6) . . ?
P2 Fe2 Fe3 141.87(8) . . ?
S3 Fe2 Fe1 54.54(6) . . ?
S1 Fe2 Fe1 105.06(6) . . ?
S4 Fe2 Fe1 56.62(6) . . ?
P2 Fe2 Fe1 147.08(7) . . ?
Fe3 Fe2 Fe1 60.09(4) . . ?
S3 Fe2 Mo1 57.20(6) . . ?
S1 Fe2 Mo1 58.35(6) . . ?
S4 Fe2 Mo1 105.70(6) . . ?
P2 Fe2 Mo1 144.12(7) . . ?
Fe3 Fe2 Mo1 60.52(4) . . ?
Fe1 Fe2 Mo1 60.91(4) . . ?
S1 Fe3 S2 113.16(7) . . ?
S1 Fe3 S4 105.11(8) . . ?
S2 Fe3 S4 107.30(8) . . ?
S1 Fe3 P3 116.62(8) . . ?
S2 Fe3 P3 109.01(8) . . ?
S4 Fe3 P3 104.82(8) . . ?
S1 Fe3 Fe2 54.67(6) . . ?
S2 Fe3 Fe2 104.48(6) . . ?
S4 Fe3 Fe2 55.76(5) . . ?
P3 Fe3 Fe2 145.38(7) . . ?
S1 Fe3 Fe1 105.89(6) . . ?
S2 Fe3 Fe1 54.52(6) . . ?
S4 Fe3 Fe1 56.75(6) . . ?
P3 Fe3 Fe1 137.18(7) . . ?
Fe2 Fe3 Fe1 60.54(4) . . ?
S1 Fe3 Mo1 58.71(5) . . ?
S2 Fe3 Mo1 56.84(6) . . ?
S4 Fe3 Mo1 105.97(6) . . ?
P3 Fe3 Mo1 148.87(7) . . ?
Fe2 Fe3 Mo1 61.02(4) . . ?
Fe1 Fe3 Mo1 61.23(4) . . ?
Fe3 S1 Fe2 71.20(6) . . ?
Fe3 S1 Mo1 69.56(6) . . ?
Fe2 S1 Mo1 69.71(6) . . ?
Fe3 S2 Fe1 71.68(7) . . ?
Fe3 S2 Mo1 70.82(6) . . ?
Fe1 S2 Mo1 71.40(6) . . ?
Fe2 S3 Fe1 71.96(6) . . ?
Fe2 S3 Mo1 70.86(6) . . ?
Fe1 S3 Mo1 70.91(6) . . ?
Fe1 S4 Fe2 126.78(8) 2_566 . ?
Fe1 S4 Fe3 122.88(9) 2_566 . ?
Fe2 S4 Fe3 68.30(6) . . ?
Fe1 S4 Fe1 70.25(6) 2_566 . ?
Fe2 S4 Fe1 68.49(6) . . ?
Fe3 S4 Fe1 68.06(6) . . ?
C11 P1 C9 105.0(5) . . ?
C11 P1 C7 98.9(4) . . ?
C9 P1 C7 106.0(6) . . ?
C11 P1 Mo1 113.8(3) . . ?
C9 P1 Mo1 116.6(3) . . ?
C7 P1 Mo1 114.6(3) . . ?
C17 P2 C13 110.3(6) . . ?
C17 P2 C15 104.1(5) . . ?
C13 P2 C15 99.8(6) . . ?
C17 P2 Fe2 113.3(4) . . ?
C13 P2 Fe2 116.3(5) . . ?
C15 P2 Fe2 111.5(4) . . ?
C23 P3 C19 105.2(6) . . ?
C23 P3 C21 105.7(5) . . ?
C19 P3 C21 103.1(5) . . ?
C23 P3 Fe3 111.4(3) . . ?
C19 P3 Fe3 116.6(4) . . ?
C21 P3 Fe3 113.8(3) . . ?
C1 O1 Mo1 113.7(4) . . ?
C6 O2 Mo1 113.2(4) . . ?
O1 C1 C2 123.9(6) . . ?
O1 C1 C6 116.1(5) . . ?
C2 C1 C6 120.0(6) . . ?
C1 C2 C3 120.9(6) . . ?
C1 C2 Cl1 117.9(5) . . ?
C3 C2 Cl1 120.9(5) . . ?
C4 C3 C2 118.6(6) . . ?
C4 C3 Cl2 121.1(5) . . ?
C2 C3 Cl2 120.3(5) . . ?
C3 C4 C5 120.7(6) . . ?
C3 C4 Cl3 119.6(5) . . ?
C5 C4 Cl3 119.6(5) . . ?
C4 C5 C6 121.2(6) . . ?
C4 C5 Cl4 121.2(5) . . ?
C6 C5 Cl4 117.6(5) . . ?
O2 C6 C1 117.6(5) . . ?
O2 C6 C5 124.3(6) . . ?
C1 C6 C5 118.1(6) . . ?
C8 C7 P1 121.0(9) . . ?
C10 C9 P1 116.9(7) . . ?
C12 C11 P1 114.0(6) . . ?
C14 C13 P2 117.0(14) . . ?
C16 C15 P2 112.0(7) . . ?
C18 C17 P2 114.3(8) . . ?
C20 C19 P3 117.5(9) . . ?
C22 C21 P3 117.0(8) . . ?
C24 C23 P3 112.9(7) . . ?
O1A Mo1A O2A 76.69(17) . . ?
O1A Mo1A S2A 161.76(14) . . ?
O2A Mo1A S2A 89.04(13) . . ?
O1A Mo1A S3A 88.39(13) . . ?
O2A Mo1A S3A 162.46(13) . . ?
S2A Mo1A S3A 103.49(7) . . ?
O1A Mo1A S1A 88.45(14) . . ?
O2A Mo1A S1A 87.08(14) . . ?
S2A Mo1A S1A 102.29(7) . . ?
S3A Mo1A S1A 101.88(7) . . ?
O1A Mo1A P1A 82.67(14) . . ?
O2A Mo1A P1A 85.40(14) . . ?
S2A Mo1A P1A 84.94(7) . . ?
S3A Mo1A P1A 83.57(7) . . ?
S1A Mo1A P1A 169.48(6) . . ?
O1A Mo1A Fe3A 140.42(14) . . ?
O2A Mo1A Fe3A 98.81(13) . . ?
S2A Mo1A Fe3A 52.29(6) . . ?
S3A Mo1A Fe3A 98.57(5) . . ?
S1A Mo1A Fe3A 51.97(6) . . ?
P1A Mo1A Fe3A 136.68(5) . . ?
O1A Mo1A Fe2A 98.75(13) . . ?
O2A Mo1A Fe2A 138.80(14) . . ?
S2A Mo1A Fe2A 99.47(6) . . ?
S3A Mo1A Fe2A 51.93(5) . . ?
S1A Mo1A Fe2A 51.72(6) . . ?
P1A Mo1A Fe2A 135.24(6) . . ?
Fe3A Mo1A Fe2A 58.80(5) . . ?
O1A Mo1A Fe1A 140.86(12) . . ?
O2A Mo1A Fe1A 141.71(12) . . ?
S2A Mo1A Fe1A 52.70(5) . . ?
S3A Mo1A Fe1A 52.47(5) . . ?
S1A Mo1A Fe1A 98.68(6) . . ?
P1A Mo1A Fe1A 91.78(5) . . ?
Fe3A Mo1A Fe1A 58.82(4) . . ?
Fe2A Mo1A Fe1A 59.30(4) . . ?
S4A Fe1A S3A 113.77(8) 2_785 . ?
S4A Fe1A S2A 111.18(8) 2_785 . ?
S3A Fe1A S2A 111.42(7) . . ?
S4A Fe1A S4A 110.77(7) 2_785 . ?
S3A Fe1A S4A 103.92(8) . . ?
S2A Fe1A S4A 105.20(8) . . ?
S4A Fe1A Fe3A 143.19(7) 2_785 . ?
S3A Fe1A Fe3A 102.96(6) . . ?
S2A Fe1A Fe3A 53.77(6) . . ?
S4A Fe1A Fe3A 55.24(5) . . ?
S4A Fe1A Fe1A 57.57(6) 2_785 2_785 ?
S3A Fe1A Fe1A 124.22(7) . 2_785 ?
S2A Fe1A Fe1A 123.10(7) . 2_785 ?
S4A Fe1A Fe1A 53.20(6) . 2_785 ?
Fe3A Fe1A Fe1A 99.84(6) . 2_785 ?
S4A Fe1A Fe2A 145.37(7) 2_785 . ?
S3A Fe1A Fe2A 53.34(6) . . ?
S2A Fe1A Fe2A 103.27(7) . . ?
S4A Fe1A Fe2A 54.64(6) . . ?
Fe3A Fe1A Fe2A 59.58(4) . . ?
Fe1A Fe1A Fe2A 100.50(7) 2_785 . ?
S4A Fe1A Mo1A 145.55(6) 2_785 . ?
S3A Fe1A Mo1A 56.79(5) . . ?
S2A Fe1A Mo1A 56.58(5) . . ?
S4A Fe1A Mo1A 103.66(6) . . ?
Fe3A Fe1A Mo1A 60.17(4) . . ?
Fe1A Fe1A Mo1A 156.84(6) 2_785 . ?
Fe2A Fe1A Mo1A 60.31(4) . . ?
S3A Fe2A S1A 113.41(8) . . ?
S3A Fe2A S4A 106.42(8) . . ?
S1A Fe2A S4A 104.66(8) . . ?
S3A Fe2A P2A 111.18(9) . . ?
S1A Fe2A P2A 108.95(9) . . ?
S4A Fe2A P2A 112.08(9) . . ?
S3A Fe2A Fe3A 103.66(7) . . ?
S1A Fe2A Fe3A 54.24(6) . . ?
S4A Fe2A Fe3A 55.80(6) . . ?
P2A Fe2A Fe3A 145.16(9) . . ?
S3A Fe2A Fe1A 54.12(6) . . ?
S1A Fe2A Fe1A 104.84(7) . . ?
S4A Fe2A Fe1A 56.56(6) . . ?
P2A Fe2A Fe1A 146.19(8) . . ?
Fe3A Fe2A Fe1A 59.66(4) . . ?
S3A Fe2A Mo1A 57.02(6) . . ?
S1A Fe2A Mo1A 58.60(6) . . ?
S4A Fe2A Mo1A 105.26(7) . . ?
P2A Fe2A Mo1A 142.64(8) . . ?
Fe3A Fe2A Mo1A 60.22(4) . . ?
Fe1A Fe2A Mo1A 60.39(4) . . ?
S2A Fe3A S1A 113.69(8) . . ?
S2A Fe3A S4A 107.70(8) . . ?
S1A Fe3A S4A 104.43(8) . . ?
S2A Fe3A P3A 108.86(9) . . ?
S1A Fe3A P3A 115.36(9) . . ?
S4A Fe3A P3A 106.19(9) . . ?
S2A Fe3A Fe2A 105.08(7) . . ?
S1A Fe3A Fe2A 54.25(6) . . ?
S4A Fe3A Fe2A 55.53(6) . . ?
P3A Fe3A Fe2A 145.33(8) . . ?
S2A Fe3A Fe1A 54.77(6) . . ?
S1A Fe3A Fe1A 105.79(6) . . ?
S4A Fe3A Fe1A 56.93(6) . . ?
P3A Fe3A Fe1A 138.59(8) . . ?
Fe2A Fe3A Fe1A 60.76(4) . . ?
S2A Fe3A Mo1A 57.20(6) . . ?
S1A Fe3A Mo1A 58.94(6) . . ?
S4A Fe3A Mo1A 105.67(6) . . ?
P3A Fe3A Mo1A 147.94(7) . . ?
Fe2A Fe3A Mo1A 60.98(4) . . ?
Fe1A Fe3A Mo1A 61.01(4) . . ?
Fe2A S1A Fe3A 71.50(7) . . ?
Fe2A S1A Mo1A 69.68(6) . . ?
Fe3A S1A Mo1A 69.09(6) . . ?
Fe3A S2A Fe1A 71.46(7) . . ?
Fe3A S2A Mo1A 70.51(6) . . ?
Fe1A S2A Mo1A 70.72(6) . . ?
Fe2A S3A Fe1A 72.54(6) . . ?
Fe2A S3A Mo1A 71.05(6) . . ?
Fe1A S3A Mo1A 70.75(6) . . ?
Fe1A S4A Fe2A 125.30(9) 2_785 . ?
Fe1A S4A Fe3A 122.73(9) 2_785 . ?
Fe2A S4A Fe3A 68.67(6) . . ?
Fe1A S4A Fe1A 69.23(7) 2_785 . ?
Fe2A S4A Fe1A 68.80(6) . . ?
Fe3A S4A Fe1A 67.83(6) . . ?
C11A P1A C9A 104.6(4) . . ?
C11A P1A C7A 105.1(4) . . ?
C9A P1A C7A 100.3(4) . . ?
C11A P1A Mo1A 115.8(2) . . ?
C9A P1A Mo1A 112.6(3) . . ?
C7A P1A Mo1A 116.7(3) . . ?
C15A P2A C17A 100.2(8) . . ?
C15A P2A C13A 107.5(6) . . ?
C17A P2A C13A 107.6(11) . . ?
C15A P2A Fe2A 116.4(4) . . ?
C17A P2A Fe2A 110.5(5) . . ?
C13A P2A Fe2A 113.5(6) . . ?
C19A P3A C21A 105.5(5) . . ?
C19A P3A C23A 104.5(6) . . ?
C21A P3A C23A 105.1(5) . . ?
C19A P3A Fe3A 112.5(4) . . ?
C21A P3A Fe3A 113.1(3) . . ?
C23A P3A Fe3A 115.2(4) . . ?
C1A O1A Mo1A 114.3(4) . . ?
C6A O2A Mo1A 111.7(4) . . ?
O1A C1A C2A 125.0(6) . . ?
O1A C1A C6A 116.1(6) . . ?
C2A C1A C6A 118.9(6) . . ?
C1A C2A C3A 121.2(7) . . ?
C1A C2A Cl1A 117.3(5) . . ?
C3A C2A Cl1A 121.5(6) . . ?
C4A C3A C2A 119.6(7) . . ?
C4A C3A Cl2A 120.7(6) . . ?
C2A C3A Cl2A 119.6(6) . . ?
C3A C4A C5A 120.3(6) . . ?
C3A C4A Cl3A 119.4(6) . . ?
C5A C4A Cl3A 120.3(6) . . ?
C4A C5A C6A 120.3(7) . . ?
C4A C5A Cl4A 121.1(5) . . ?
C6A C5A Cl4A 118.6(6) . . ?
O2A C6A C5A 123.2(6) . . ?
O2A C6A C1A 117.2(6) . . ?
C5A C6A C1A 119.6(6) . . ?
C8A C7A P1A 117.7(6) . . ?
C10A C9A P1A 113.9(5) . . ?
C12A C11A P1A 116.5(5) . . ?
C14A C13A P2A 127.7(18) . . ?
C16A C15A P2A 113.1(9) . . ?
C18A C17A P2A 129.5(15) . . ?
C20A C19A P3A 115.2(8) . . ?
C22A C21A P3A 112.6(7) . . ?
C24A C23A P3A 113.4(7) . . ?

loop_
_geom_bond_atom_site_label_1
_geom_bond_atom_site_label_2
_geom_bond_distance
_geom_bond_site_symmetry_2
_geom_bond_publ_flag
Mo1 O2 2.089(4) . ?
Mo1 O1 2.092(4) . ?
Mo1 S2 2.3580(18) . ?
Mo1 S3 2.3786(18) . ?
Mo1 S1 2.426(2) . ?
Mo1 P1 2.598(2) . ?
Mo1 Fe3 2.6602(13) . ?
Mo1 Fe2 2.6732(16) . ?
Mo1 Fe1 2.6907(12) . ?
Fe1 S4 2.2420(19) 2_566 ?
Fe1 S2 2.250(2) . ?
Fe1 S3 2.2572(19) . ?
Fe1 S4 2.365(2) . ?
Fe1 Fe3 2.6233(16) . ?
Fe1 Fe2 2.6350(15) . ?
Fe1 Fe1 2.6527(19) 2_566 ?
Fe2 S3 2.228(2) . ?
Fe2 S1 2.244(2) . ?
Fe2 S4 2.3168(19) . ?
Fe2 P2 2.349(2) . ?
Fe2 Fe3 2.6040(15) . ?
Fe3 S1 2.229(2) . ?
Fe3 S2 2.230(2) . ?
Fe3 S4 2.322(2) . ?
Fe3 P3 2.353(2) . ?
S4 Fe1 2.2419(19) 2_566 ?
P1 C11 1.811(7) . ?
P1 C9 1.819(9) . ?
P1 C7 1.878(9) . ?
P2 C17 1.788(11) . ?
P2 C13 1.827(12) . ?
P2 C15 1.887(11) . ?
P3 C23 1.789(10) . ?
P3 C19 1.798(11) . ?
P3 C21 1.837(10) . ?
Cl1 C2 1.727(7) . ?
Cl2 C3 1.713(7) . ?
Cl3 C4 1.739(6) . ?
Cl4 C5 1.742(6) . ?
O1 C1 1.329(7) . ?
O2 C6 1.315(7) . ?
C1 C2 1.392(9) . ?
C1 C6 1.401(9) . ?
C2 C3 1.400(9) . ?
C3 C4 1.380(10) . ?
C4 C5 1.386(9) . ?
C5 C6 1.400(8) . ?
C7 C8 1.376(16) . ?
C9 C10 1.513(12) . ?
C11 C12 1.516(12) . ?
C13 C14 1.36(2) . ?
C15 C16 1.465(15) . ?
C17 C18 1.496(15) . ?
C19 C20 1.473(15) . ?
C21 C22 1.465(15) . ?
C23 C24 1.552(13) . ?
Mo1A O1A 2.088(4) . ?
Mo1A O2A 2.101(4) . ?
Mo1A S2A 2.3664(19) . ?
Mo1A S3A 2.3716(17) . ?
Mo1A S1A 2.434(2) . ?
Mo1A P1A 2.595(2) . ?
Mo1A Fe3A 2.6540(14) . ?
Mo1A Fe2A 2.6739(16) . ?
Mo1A Fe1A 2.6762(12) . ?
Fe1A S4A 2.247(2) 2_785 ?
Fe1A S3A 2.248(2) . ?
Fe1A S2A 2.255(2) . ?
Fe1A S4A 2.369(2) . ?
Fe1A Fe3A 2.6177(15) . ?
Fe1A Fe1A 2.6239(19) 2_785 ?
Fe1A Fe2A 2.6467(16) . ?
Fe2A S3A 2.226(2) . ?
Fe2A S1A 2.238(2) . ?
Fe2A S4A 2.315(2) . ?
Fe2A P2A 2.351(3) . ?
Fe2A Fe3A 2.6156(16) . ?
Fe3A S2A 2.227(2) . ?
Fe3A S1A 2.238(2) . ?
Fe3A S4A 2.322(2) . ?
Fe3A P3A 2.349(2) . ?
S4A Fe1A 2.247(2) 2_785 ?
P1A C11A 1.833(8) . ?
P1A C9A 1.837(7) . ?
P1A C7A 1.839(7) . ?
P2A C15A 1.798(12) . ?
P2A C17A 1.848(16) . ?
P2A C13A 1.860(16) . ?
P3A C19A 1.792(10) . ?
P3A C21A 1.823(9) . ?
P3A C23A 1.861(10) . ?
Cl1A C2A 1.727(7) . ?
Cl2A C3A 1.727(7) . ?
Cl3A C4A 1.721(7) . ?
Cl4A C5A 1.735(7) . ?
O1A C1A 1.315(8) . ?
O2A C6A 1.338(8) . ?
C1A C2A 1.390(9) . ?
C1A C6A 1.406(10) . ?
C2A C3A 1.394(10) . ?
C3A C4A 1.380(11) . ?
C4A C5A 1.390(10) . ?
C5A C6A 1.400(9) . ?
C7A C8A 1.501(12) . ?
C9A C10A 1.527(11) . ?
C11A C12A 1.517(11) . ?
C13A C14A 1.20(3) . ?
C15A C16A 1.456(16) . ?
C17A C18A 1.20(2) . ?
C19A C20A 1.513(15) . ?
C21A C22A 1.526(13) . ?
C23A C24A 1.501(16) . ?

_journal_paper_doi 10.1021/ic991016x
